data_2221893
loop_
_publ_author_name
'Zhang, Zheng-Hong'
'Liu, Xiao-Ling'
'Chen, Long-Ju'

_publ_section_title
;2-(2-Hydroxyethylamino)-3-phenyl-1-benzofuro[3,2-<i>d</i>]pyrimidin-4(3<i>H</i>)-one
 dichloromethane hemisolvate
;
_journal_coeditor_code AT2780
_journal_issue 6
_journal_name_full 'Acta Crystallographica Section E'
_journal_page_first o1330
_journal_paper_doi 10.1107/S1600536809017814
_journal_volume 65
_journal_year 2009
_chemical_formula_iupac 'C18 H15 N3 O3, 0.5C H2 Cl2'
_chemical_formula_moiety 'C18 H15 N3 O3, 0.5(C H2 Cl2)'
_chemical_formula_sum 'C18.5 H16 Cl N3 O3'
_chemical_formula_weight 363.80
_chemical_name_systematic
;
2-(2-Hydroxyethylamino)-3-phenyl-1-benzofuro[3,2-<i>d</i>]pyrimidin-
4(3<i>H</i>)-one dichloromethane hemisolvate
;
_space_group_IT_number 15
_symmetry_cell_setting monoclinic
_symmetry_space_group_name_Hall '-C 2yc'
_symmetry_space_group_name_H-M 'C 1 2/c 1'
_atom_sites_solution_hydrogens geom
_atom_sites_solution_primary direct
_atom_sites_solution_secondary difmap
_audit_creation_method SHELXL-97
_cell_angle_alpha 90.00
_cell_angle_beta 110.638(2)
_cell_angle_gamma 90.00
_cell_formula_units_Z 8
_cell_length_a 26.928(2)
_cell_length_b 7.8931(7)
_cell_length_c 17.3134(15)
_cell_measurement_reflns_used 2289
_cell_measurement_temperature 292(2)
_cell_measurement_theta_max 24.95
_cell_measurement_theta_min 2.46
_cell_volume 3443.7(5)
_computing_cell_refinement 'SAINT-Plus (Bruker, 2001)'
_computing_data_collection 'SMART (Bruker, 2001)'
_computing_data_reduction 'SAINT-Plus (Bruker, 2001)'
_computing_molecular_graphics 'PLATON (Spek, 2009)'
_computing_publication_material 'SHELXTL (Sheldrick, 2008)'
_computing_structure_refinement 'SHELXL97 (Sheldrick, 2008)'
_computing_structure_solution 'SHELXS97 (Sheldrick, 2008)'
_diffrn_ambient_temperature 292(2)
_diffrn_measured_fraction_theta_full 0.986
_diffrn_measured_fraction_theta_max 0.986
_diffrn_measurement_device_type 'Bruker SMART 4K CCD area-detector'
_diffrn_measurement_method '\f and \w'
_diffrn_radiation_monochromator graphite
_diffrn_radiation_source 'fine-focus sealed tube'
_diffrn_radiation_type MoK\a
_diffrn_radiation_wavelength 0.71073
_diffrn_reflns_av_R_equivalents 0.0250
_diffrn_reflns_av_sigmaI/netI 0.0350
_diffrn_reflns_limit_h_max 32
_diffrn_reflns_limit_h_min -24
_diffrn_reflns_limit_k_max 9
_diffrn_reflns_limit_k_min -9
_diffrn_reflns_limit_l_max 20
_diffrn_reflns_limit_l_min -20
_diffrn_reflns_number 6773
_diffrn_reflns_theta_full 25.00
_diffrn_reflns_theta_max 25.00
_diffrn_reflns_theta_min 2.46
_exptl_absorpt_coefficient_mu 0.246
_exptl_absorpt_correction_T_max 0.9599
_exptl_absorpt_correction_T_min 0.9407
_exptl_absorpt_correction_type multi-scan
_exptl_absorpt_process_details '(SADABS; Sheldrick, 2003)'
_exptl_crystal_colour colourless
_exptl_crystal_density_diffrn 1.403
_exptl_crystal_density_method 'not measured'
_exptl_crystal_description needle
_exptl_crystal_F_000 1512
_exptl_crystal_size_max 0.30
_exptl_crystal_size_mid 0.20
_exptl_crystal_size_min 0.20
_refine_diff_density_max 0.737
_refine_diff_density_min -0.459
_refine_ls_extinction_coef 0.0023(4)
_refine_ls_extinction_expression Fc^*^=kFc[1+0.001xFc^2^\l^3^/sin(2\q)]^-1/4^
_refine_ls_extinction_method 'SHELXL97 (Sheldrick, 2008)'
_refine_ls_goodness_of_fit_ref 1.040
_refine_ls_hydrogen_treatment constr
_refine_ls_matrix_type full
_refine_ls_number_parameters 232
_refine_ls_number_reflns 3008
_refine_ls_number_restraints 0
_refine_ls_restrained_S_all 1.040
_refine_ls_R_factor_all 0.0820
_refine_ls_R_factor_gt 0.0658
_refine_ls_shift/su_max 0.000
_refine_ls_shift/su_mean 0.000
_refine_ls_structure_factor_coef Fsqd
_refine_ls_weighting_details 'calc w=1/[\s^2^(Fo^2^)+(0.1003P)^2^+4.9568P] where P=(Fo^2^+2Fc^2^)/3'
_refine_ls_weighting_scheme calc
_refine_ls_wR_factor_gt 0.1867
_refine_ls_wR_factor_ref 0.2025
_reflns_number_gt 2321
_reflns_number_total 3008
_reflns_threshold_expression I>2\s(I)
_cod_data_source_file at2780.cif
_cod_data_source_block I
_cod_original_sg_symbol_H-M 'C 2/c'
_cod_original_formula_sum 'C18.5 H16 Cl1 N3 O3'
_cod_database_code 2221893
_cod_database_fobs_code 2221893

loop_
_symmetry_equiv_pos_as_xyz
'x, y, z'
'-x, y, -z+1/2'
'x+1/2, y+1/2, z'
'-x+1/2, y+1/2, -z+1/2'
'-x, -y, -z'
'x, -y, z-1/2'
'-x+1/2, -y+1/2, -z'
'x+1/2, -y+1/2, z-1/2'

loop_
_atom_site_type_symbol
_atom_site_label
_atom_site_fract_x
_atom_site_fract_y
_atom_site_fract_z
_atom_site_U_iso_or_equiv
_atom_site_adp_type
_atom_site_calc_flag
_atom_site_refinement_flags
_atom_site_occupancy
_atom_site_disorder_assembly
_atom_site_disorder_group
C C1 0.00474(12) 0.9366(4) 0.1209(2) 0.0562(8) Uani d . 1 . .
C C2 -0.04614(14) 0.9437(5) 0.1234(2) 0.0724(10) Uani d . 1 . .
H H2 -0.0549 1.0163 0.1589 0.087 Uiso calc R 1 . .
C C3 -0.08262(14) 0.8376(6) 0.0704(3) 0.0828(13) Uani d . 1 . .
H H3 -0.1172 0.8374 0.0703 0.099 Uiso calc R 1 . .
C C4 -0.06967(14) 0.7306(6) 0.0171(3) 0.0772(11) Uani d . 1 . .
H H4 -0.0958 0.6618 -0.0185 0.093 Uiso calc R 1 . .
C C5 -0.01884(12) 0.7234(4) 0.0155(2) 0.0626(9) Uani d . 1 . .
H H5 -0.0103 0.6509 -0.0203 0.075 Uiso calc R 1 . .
C C6 0.01922(11) 0.8287(4) 0.06958(18) 0.0502(7) Uani d . 1 . .
C C7 0.07480(11) 0.8619(4) 0.08694(17) 0.0456(7) Uani d . 1 . .
C C8 0.08819(11) 0.9878(4) 0.14460(18) 0.0494(7) Uani d . 1 . .
C C9 0.13833(11) 1.0657(4) 0.17189(17) 0.0488(7) Uani d . 1 . .
C C10 0.15717(11) 0.8521(3) 0.08219(16) 0.0423(7) Uani d . 1 . .
C C11 0.18301(12) 0.6367(4) 0.0038(2) 0.0534(8) Uani d . 1 . .
H H11A 0.1605 0.5601 0.0205 0.064 Uiso calc R 1 . .
H H11B 0.2159 0.5778 0.0106 0.064 Uiso calc R 1 . .
C C12 0.15587(12) 0.6799(5) -0.0862(2) 0.0617(9) Uani d . 1 . .
H H12A 0.1455 0.5770 -0.1185 0.074 Uiso calc R 1 . .
H H12B 0.1242 0.7464 -0.0936 0.074 Uiso calc R 1 . .
C C14 0.22429(10) 1.0652(4) 0.15552(16) 0.0443(7) Uani d . 1 . .
C C15 0.23170(12) 1.1918(4) 0.10617(18) 0.0525(8) Uani d . 1 . .
H H15 0.2036 1.2268 0.0597 0.063 Uiso calc R 1 . .
C C16 0.28099(13) 1.2672(4) 0.1257(2) 0.0591(8) Uani d . 1 . .
H H16 0.2862 1.3529 0.0925 0.071 Uiso calc R 1 . .
C C17 0.32232(12) 1.2151(4) 0.1946(2) 0.0577(8) Uani d . 1 . .
H H17 0.3555 1.2653 0.2078 0.069 Uiso calc R 1 . .
C C18 0.31458(12) 1.0894(4) 0.2437(2) 0.0603(9) Uani d . 1 . .
H H18 0.3426 1.0553 0.2903 0.072 Uiso calc R 1 . .
C C19 0.26543(12) 1.0123(4) 0.22476(19) 0.0533(8) Uani d . 1 . .
H H19 0.2603 0.9267 0.2581 0.064 Uiso calc R 1 . .
Cl Cl1 0.04437(10) 0.5409(4) 0.71999(15) 0.1632(11) Uani d P 1 . .
N N1 0.10909(9) 0.7873(3) 0.05548(14) 0.0463(6) Uani d . 1 . .
N N2 0.17227(9) 0.9896(3) 0.13565(14) 0.0439(6) Uani d . 1 . .
N N3 0.19460(9) 0.7832(3) 0.05727(14) 0.0495(6) Uani d . 1 . .
H H3B 0.2259 0.8269 0.0733 0.059 Uiso calc R 1 . .
O O1 0.04639(8) 1.0374(3) 0.16786(13) 0.0602(6) Uani d . 1 . .
O O2 0.15384(9) 1.1865(3) 0.21917(14) 0.0665(7) Uani d . 1 . .
O O3 0.19168(9) 0.7736(4) -0.11261(14) 0.0768(8) Uani d . 1 . .
H H3A 0.1774 0.7980 -0.1615 0.115 Uiso calc R 1 . .
C C20 0.0000 0.509(3) 0.7500 0.394(18) Uani d S 1 . .
H H20A 0.0194 0.4328 0.7943 0.473 Uiso calc PR 0.5 . .
H H20B -0.0194 0.4329 0.7057 0.473 Uiso calc PR 0.5 . .

loop_
_atom_site_aniso_label
_atom_site_aniso_U_11
_atom_site_aniso_U_22
_atom_site_aniso_U_33
_atom_site_aniso_U_12
_atom_site_aniso_U_13
_atom_site_aniso_U_23
C1 0.0478(17) 0.068(2) 0.0549(18) 0.0005(15) 0.0201(14) 0.0145(16)
C2 0.053(2) 0.099(3) 0.073(2) 0.011(2) 0.0313(18) 0.018(2)
C3 0.0431(19) 0.120(3) 0.087(3) -0.001(2) 0.0251(19) 0.029(3)
C4 0.0456(19) 0.093(3) 0.084(3) -0.0150(18) 0.0124(18) 0.017(2)
C5 0.0516(18) 0.061(2) 0.070(2) -0.0065(15) 0.0149(16) 0.0112(17)
C6 0.0435(16) 0.0517(17) 0.0555(17) 0.0010(13) 0.0178(13) 0.0140(14)
C7 0.0438(15) 0.0473(16) 0.0449(15) -0.0002(12) 0.0148(12) 0.0062(13)
C8 0.0437(16) 0.0604(18) 0.0476(16) 0.0026(13) 0.0203(13) 0.0019(14)
C9 0.0524(17) 0.0546(18) 0.0395(15) 0.0007(14) 0.0164(13) -0.0018(14)
C10 0.0435(15) 0.0447(15) 0.0380(14) -0.0031(12) 0.0134(11) 0.0018(12)
C11 0.0513(17) 0.0456(16) 0.068(2) -0.0010(13) 0.0265(15) -0.0059(15)
C12 0.0446(17) 0.073(2) 0.065(2) -0.0032(15) 0.0161(15) -0.0223(17)
C14 0.0429(15) 0.0483(16) 0.0417(15) -0.0034(12) 0.0149(12) -0.0063(13)
C15 0.0495(17) 0.0603(19) 0.0460(16) -0.0003(14) 0.0149(13) 0.0063(14)
C16 0.0593(19) 0.0572(19) 0.067(2) -0.0058(15) 0.0294(16) 0.0038(16)
C17 0.0450(17) 0.0612(19) 0.069(2) -0.0117(14) 0.0225(15) -0.0185(17)
C18 0.0444(17) 0.073(2) 0.0546(18) -0.0015(15) 0.0068(14) -0.0076(17)
C19 0.0525(18) 0.0566(18) 0.0469(17) -0.0055(14) 0.0126(14) 0.0013(14)
Cl1 0.1220(17) 0.241(3) 0.1193(16) -0.0455(18) 0.0331(14) -0.0050(18)
N1 0.0406(13) 0.0489(14) 0.0493(13) -0.0041(10) 0.0158(10) -0.0024(11)
N2 0.0413(13) 0.0491(14) 0.0412(12) -0.0043(10) 0.0142(10) -0.0030(11)
N3 0.0408(13) 0.0573(15) 0.0520(14) -0.0054(11) 0.0182(11) -0.0109(12)
O1 0.0528(13) 0.0745(15) 0.0603(13) 0.0037(11) 0.0286(11) -0.0056(11)
O2 0.0653(14) 0.0744(16) 0.0605(13) -0.0098(12) 0.0229(11) -0.0266(12)
O3 0.0628(15) 0.110(2) 0.0520(13) -0.0030(14) 0.0131(11) 0.0062(13)
C20 0.137(13) 0.56(5) 0.44(4) 0.000 0.038(18) 0.000

loop_
_atom_type_symbol
_atom_type_description
_atom_type_scat_dispersion_real
_atom_type_scat_dispersion_imag
_atom_type_scat_source
C C 0.0033 0.0016 'International Tables Vol C Tables 4.2.6.8 and 6.1.1.4'
H H 0.0000 0.0000 'International Tables Vol C Tables 4.2.6.8 and 6.1.1.4'
N N 0.0061 0.0033 'International Tables Vol C Tables 4.2.6.8 and 6.1.1.4'
O O 0.0106 0.0060 'International Tables Vol C Tables 4.2.6.8 and 6.1.1.4'
Cl Cl 0.1484 0.1585 'International Tables Vol C Tables 4.2.6.8 and 6.1.1.4'

loop_
_geom_angle_atom_site_label_1
_geom_angle_atom_site_label_2
_geom_angle_atom_site_label_3
_geom_angle_site_symmetry_1
_geom_angle_site_symmetry_3
_geom_angle
_geom_angle_publ_flag
O1 C1 C6 . . 112.2(3) ?
O1 C1 C2 . . 124.3(3) ?
C6 C1 C2 . . 123.4(3) ?
C3 C2 C1 . . 116.0(4) ?
C3 C2 H2 . . 122.0 ?
C1 C2 H2 . . 122.0 ?
C2 C3 C4 . . 122.1(3) ?
C2 C3 H3 . . 119.0 ?
C4 C3 H3 . . 119.0 ?
C5 C4 C3 . . 121.6(4) ?
C5 C4 H4 . . 119.2 ?
C3 C4 H4 . . 119.2 ?
C4 C5 C6 . . 117.5(4) ?
C4 C5 H5 . . 121.2 ?
C6 C5 H5 . . 121.2 ?
C1 C6 C5 . . 119.5(3) ?
C1 C6 C7 . . 105.1(3) ?
C5 C6 C7 . . 135.4(3) ?
N1 C7 C8 . . 124.5(3) ?
N1 C7 C6 . . 129.7(3) ?
C8 C7 C6 . . 105.8(3) ?
C7 C8 O1 . . 112.8(3) ?
C7 C8 C9 . . 122.7(3) ?
O1 C8 C9 . . 124.3(3) ?
O2 C9 C8 . . 128.6(3) ?
O2 C9 N2 . . 120.3(3) ?
C8 C9 N2 . . 111.1(3) ?
N1 C10 N3 . . 119.1(3) ?
N1 C10 N2 . . 123.9(2) ?
N3 C10 N2 . . 116.9(2) ?
N3 C11 C12 . . 113.4(3) ?
N3 C11 H11A . . 108.9 ?
C12 C11 H11A . . 108.9 ?
N3 C11 H11B . . 108.9 ?
C12 C11 H11B . . 108.9 ?
H11A C11 H11B . . 107.7 ?
O3 C12 C11 . . 108.4(2) ?
O3 C12 H12A . . 110.0 ?
C11 C12 H12A . . 110.0 ?
O3 C12 H12B . . 110.0 ?
C11 C12 H12B . . 110.0 ?
H12A C12 H12B . . 108.4 ?
C15 C14 C19 . . 120.8(3) ?
C15 C14 N2 . . 119.5(2) ?
C19 C14 N2 . . 119.7(3) ?
C14 C15 C16 . . 119.8(3) ?
C14 C15 H15 . . 120.1 ?
C16 C15 H15 . . 120.1 ?
C17 C16 C15 . . 119.8(3) ?
C17 C16 H16 . . 120.1 ?
C15 C16 H16 . . 120.1 ?
C18 C17 C16 . . 120.1(3) ?
C18 C17 H17 . . 120.0 ?
C16 C17 H17 . . 120.0 ?
C17 C18 C19 . . 120.8(3) ?
C17 C18 H18 . . 119.6 ?
C19 C18 H18 . . 119.6 ?
C14 C19 C18 . . 118.7(3) ?
C14 C19 H19 . . 120.7 ?
C18 C19 H19 . . 120.7 ?
C10 N1 C7 . . 114.5(2) ?
C10 N2 C9 . . 123.0(2) ?
C10 N2 C14 . . 120.7(2) ?
C9 N2 C14 . . 116.3(2) ?
C10 N3 C11 . . 120.8(2) ?
C10 N3 H3B . . 119.6 ?
C11 N3 H3B . . 119.6 ?
C8 O1 C1 . . 104.0(2) ?
C12 O3 H3A . . 109.5 ?
Cl1 C20 Cl1 . 2_556 161(2) ?
Cl1 C20 H20A . . 96.0 ?
Cl1 C20 H20A 2_556 . 96.0 ?
Cl1 C20 H20B . . 96.0 ?
Cl1 C20 H20B 2_556 . 96.0 ?
H20A C20 H20B . . 103.4 ?

loop_
_geom_bond_atom_site_label_1
_geom_bond_atom_site_label_2
_geom_bond_site_symmetry_2
_geom_bond_distance
_geom_bond_publ_flag
C1 O1 . 1.381(4) ?
C1 C6 . 1.383(5) ?
C1 C2 . 1.387(5) ?
C2 C3 . 1.369(6) ?
C2 H2 . 0.9300 ?
C3 C4 . 1.383(6) ?
C3 H3 . 0.9300 ?
C4 C5 . 1.380(5) ?
C4 H4 . 0.9300 ?
C5 C6 . 1.393(4) ?
C5 H5 . 0.9300 ?
C6 C7 . 1.443(4) ?
C7 N1 . 1.360(3) ?
C7 C8 . 1.364(4) ?
C8 O1 . 1.379(3) ?
C8 C9 . 1.405(4) ?
C9 O2 . 1.230(4) ?
C9 N2 . 1.412(4) ?
C10 N1 . 1.315(3) ?
C10 N3 . 1.343(3) ?
C10 N2 . 1.391(3) ?
C11 N3 . 1.445(4) ?
C11 C12 . 1.508(5) ?
C11 H11A . 0.9700 ?
C11 H11B . 0.9700 ?
C12 O3 . 1.413(4) ?
C12 H12A . 0.9700 ?
C12 H12B . 0.9700 ?
C14 C15 . 1.375(4) ?
C14 C19 . 1.379(4) ?
C14 N2 . 1.448(3) ?
C15 C16 . 1.383(4) ?
C15 H15 . 0.9300 ?
C16 C17 . 1.376(5) ?
C16 H16 . 0.9300 ?
C17 C18 . 1.370(5) ?
C17 H17 . 0.9300 ?
C18 C19 . 1.387(4) ?
C18 H18 . 0.9300 ?
C19 H19 . 0.9300 ?
Cl1 C20 . 1.483(5) ?
N3 H3B . 0.8600 ?
O3 H3A . 0.8200 ?
C20 H20A . 0.9700 ?
C20 H20B . 0.9700 ?

loop_
_geom_hbond_atom_site_label_D
_geom_hbond_atom_site_label_H
_geom_hbond_atom_site_label_A
_geom_hbond_site_symmetry_A
_geom_hbond_distance_DH
_geom_hbond_distance_HA
_geom_hbond_distance_DA
_geom_hbond_angle_DHA
N3 H3B O3 7_565 0.86 2.23 2.903(3) 135.5
O3 H3A O2 6_575 0.82 1.94 2.744(3) 166.7

loop_
_geom_torsion_atom_site_label_1
_geom_torsion_atom_site_label_2
_geom_torsion_atom_site_label_3
_geom_torsion_atom_site_label_4
_geom_torsion_site_symmetry_1
_geom_torsion_site_symmetry_2
_geom_torsion_site_symmetry_3
_geom_torsion_site_symmetry_4
_geom_torsion
_geom_torsion_publ_flag
O1 C1 C2 C3 . . . . 178.0(3) ?
C6 C1 C2 C3 . . . . -0.8(5) ?
C1 C2 C3 C4 . . . . -0.5(6) ?
C2 C3 C4 C5 . . . . 1.0(6) ?
C3 C4 C5 C6 . . . . -0.2(5) ?
O1 C1 C6 C5 . . . . -177.3(3) ?
C2 C1 C6 C5 . . . . 1.6(5) ?
O1 C1 C6 C7 . . . . 1.3(3) ?
C2 C1 C6 C7 . . . . -179.8(3) ?
C4 C5 C6 C1 . . . . -1.0(5) ?
C4 C5 C6 C7 . . . . -179.1(3) ?
C1 C6 C7 N1 . . . . 177.8(3) ?
C5 C6 C7 N1 . . . . -3.9(6) ?
C1 C6 C7 C8 . . . . -1.6(3) ?
C5 C6 C7 C8 . . . . 176.7(3) ?
N1 C7 C8 O1 . . . . -178.1(2) ?
C6 C7 C8 O1 . . . . 1.4(3) ?
N1 C7 C8 C9 . . . . 6.4(5) ?
C6 C7 C8 C9 . . . . -174.1(3) ?
C7 C8 C9 O2 . . . . 175.0(3) ?
O1 C8 C9 O2 . . . . 0.0(5) ?
C7 C8 C9 N2 . . . . -3.5(4) ?
O1 C8 C9 N2 . . . . -178.4(3) ?
N3 C11 C12 O3 . . . . 66.0(3) ?
C19 C14 C15 C16 . . . . 0.2(5) ?
N2 C14 C15 C16 . . . . 178.6(3) ?
C14 C15 C16 C17 . . . . -0.1(5) ?
C15 C16 C17 C18 . . . . -0.2(5) ?
C16 C17 C18 C19 . . . . 0.4(5) ?
C15 C14 C19 C18 . . . . -0.1(5) ?
N2 C14 C19 C18 . . . . -178.4(3) ?
C17 C18 C19 C14 . . . . -0.2(5) ?
N3 C10 N1 C7 . . . . 177.5(2) ?
N2 C10 N1 C7 . . . . -2.4(4) ?
C8 C7 N1 C10 . . . . -3.2(4) ?
C6 C7 N1 C10 . . . . 177.5(3) ?
N1 C10 N2 C9 . . . . 5.1(4) ?
N3 C10 N2 C9 . . . . -174.8(2) ?
N1 C10 N2 C14 . . . . -173.4(3) ?
N3 C10 N2 C14 . . . . 6.7(4) ?
O2 C9 N2 C10 . . . . 179.6(3) ?
C8 C9 N2 C10 . . . . -1.9(4) ?
O2 C9 N2 C14 . . . . -1.9(4) ?
C8 C9 N2 C14 . . . . 176.7(2) ?
C15 C14 N2 C10 . . . . 88.1(3) ?
C19 C14 N2 C10 . . . . -93.5(3) ?
C15 C14 N2 C9 . . . . -90.5(3) ?
C19 C14 N2 C9 . . . . 87.9(3) ?
N1 C10 N3 C11 . . . . -1.8(4) ?
N2 C10 N3 C11 . . . . 178.1(2) ?
C12 C11 N3 C10 . . . . 82.1(3) ?
C7 C8 O1 C1 . . . . -0.6(3) ?
C9 C8 O1 C1 . . . . 174.8(3) ?
C6 C1 O1 C8 . . . . -0.5(3) ?
C2 C1 O1 C8 . . . . -179.4(3) ?
